data_4335665
loop_
_publ_author_name
'Nian-Tzu Suen'
'Svilen Bobev'

_publ_section_title
;
 New Polar Intermetallic Phases RE2Zn5Tt (RE = La-Nd; Tt = Sn and Pb):
 Synthesis, Structure, Chemical Bonding, and Magnetic Properties
;
_journal_name_full 'Inorganic Chemistry'
_journal_page_first 9102
_journal_page_last 9110
_journal_paper_doi 10.1021/ic401339v
_journal_volume 52
_journal_year 2013
_chemical_formula_moiety Nd2Zn5Sn
_chemical_formula_sum 'Nd2 Sn Zn5'
_chemical_formula_weight 734.02
_chemical_name_systematic
; 
 ? 
;
_space_group_IT_number 63
_symmetry_cell_setting orthorhombic
_symmetry_space_group_name_Hall '-C 2c 2'
_symmetry_space_group_name_H-M 'C m c m'
_atom_sites_solution_primary direct
_atom_sites_solution_secondary difmap
_audit_creation_method SHELXL-97
_cell_angle_alpha 90.00
_cell_angle_beta 90.00
_cell_angle_gamma 90.00
_cell_formula_units_Z 4
_cell_length_a 4.4494(15)
_cell_length_b 16.510(6)
_cell_length_c 9.066(3)
_cell_measurement_reflns_used 542
_cell_measurement_temperature 200(2)
_cell_measurement_theta_max 28.63
_cell_measurement_theta_min 5.13
_cell_volume 666.0(4)
_computing_cell_refinement 'Bruker SAINT'
_computing_data_collection 'Bruker APEX2'
_computing_data_reduction 'Bruker SAINT'
_computing_molecular_graphics 'Bruker SHELXTL'
_computing_publication_material 'Bruker SHELXTL'
_computing_structure_refinement 'SHELXL-97 (Sheldrick, 2008)'
_computing_structure_solution 'SHELXS-97 (Sheldrick, 2008)'
_diffrn_ambient_temperature 200(2)
_diffrn_measured_fraction_theta_full 1.000
_diffrn_measured_fraction_theta_max 1.000
_diffrn_measurement_device_type 'Bruker APEX-II CCD'
_diffrn_measurement_method '\f and \w scans'
_diffrn_radiation_monochromator graphite
_diffrn_radiation_source 'fine-focus sealed tube'
_diffrn_radiation_type MoK\a
_diffrn_radiation_wavelength 0.71073
_diffrn_reflns_av_R_equivalents 0.0734
_diffrn_reflns_av_sigmaI/netI 0.0364
_diffrn_reflns_limit_h_max 5
_diffrn_reflns_limit_h_min -5
_diffrn_reflns_limit_k_max 20
_diffrn_reflns_limit_k_min -20
_diffrn_reflns_limit_l_max 11
_diffrn_reflns_limit_l_min -11
_diffrn_reflns_number 3972
_diffrn_reflns_theta_full 25.00
_diffrn_reflns_theta_max 26.35
_diffrn_reflns_theta_min 2.47
_exptl_absorpt_coefficient_mu 36.520
_exptl_absorpt_correction_T_max 0.5287
_exptl_absorpt_correction_T_min 0.3229
_exptl_absorpt_correction_type multi-scan
_exptl_crystal_colour silver
_exptl_crystal_density_diffrn 7.320
_exptl_crystal_description irregular
_exptl_crystal_F_000 1280
_exptl_crystal_size_max 0.04
_exptl_crystal_size_mid 0.04
_exptl_crystal_size_min 0.02
_refine_diff_density_max 1.575
_refine_diff_density_min -2.519
_refine_diff_density_rms 0.452
_refine_ls_extinction_method none
_refine_ls_goodness_of_fit_ref 1.082
_refine_ls_matrix_type full
_refine_ls_number_parameters 29
_refine_ls_number_reflns 415
_refine_ls_number_restraints 0
_refine_ls_restrained_S_all 1.070
_refine_ls_R_factor_all 0.0394
_refine_ls_R_factor_gt 0.0274
_refine_ls_shift/su_max 0.000
_refine_ls_shift/su_mean 0.000
_refine_ls_structure_factor_coef Fsqd
_refine_ls_weighting_details 'calc w=1/[\s^2^(Fo^2^)+(0.0300P)^2^+0.0000P] where P=(Fo^2^+2Fc^2^)/3'
_refine_ls_weighting_scheme calc
_refine_ls_wR_factor_gt 0.0596
_refine_ls_wR_factor_ref 0.0648
_reflns_number_gt 347
_reflns_number_total 415
_reflns_threshold_expression >2sigma(I)
_cod_data_source_file ic401339v_si_002_4.cif
_cod_data_source_block IV
_cod_database_code 4335665

loop_
_symmetry_equiv_pos_as_xyz
'x, y, z'
'-x, -y, z+1/2'
'-x, y, -z+1/2'
'x, -y, -z'
'x+1/2, y+1/2, z'
'-x+1/2, -y+1/2, z+1/2'
'-x+1/2, y+1/2, -z+1/2'
'x+1/2, -y+1/2, -z'
'-x, -y, -z'
'x, y, -z-1/2'
'x, -y, z-1/2'
'-x, y, z'
'-x+1/2, -y+1/2, -z'
'x+1/2, y+1/2, -z-1/2'
'x+1/2, -y+1/2, z-1/2'
'-x+1/2, y+1/2, z'

loop_
_atom_site_label
_atom_site_type_symbol
_atom_site_fract_x
_atom_site_fract_y
_atom_site_fract_z
_atom_site_U_iso_or_equiv
_atom_site_adp_type
_atom_site_occupancy
_atom_site_symmetry_multiplicity
_atom_site_calc_flag
_atom_site_refinement_flags
Nd1 Nd 0.0000 0.79598(5) 0.2500 0.0074(3) Uani 1 4 d S
Nd2 Nd 0.0000 0.0000 0.0000 0.0094(3) Uani 1 4 d S
Sn1 Sn 0.0000 0.44534(7) 0.2500 0.0081(3) Uani 1 4 d S
Zn1 Zn 0.0000 0.18592(9) 0.10847(16) 0.0090(3) Uani 1 2 d S
Zn2 Zn 0.0000 0.34439(9) 0.01739(16) 0.0101(4) Uani 1 2 d S
Zn3 Zn 0.0000 0.60514(13) 0.2500 0.0148(5) Uani 1 4 d S

loop_
_atom_site_aniso_label
_atom_site_aniso_U_11
_atom_site_aniso_U_22
_atom_site_aniso_U_33
_atom_site_aniso_U_23
_atom_site_aniso_U_13
_atom_site_aniso_U_12
Nd1 0.0073(5) 0.0075(5) 0.0072(5) 0.000 0.000 0.000
Nd2 0.0087(5) 0.0103(5) 0.0091(6) 0.0026(4) 0.000 0.000
Sn1 0.0082(6) 0.0083(6) 0.0077(6) 0.000 0.000 0.000
Zn1 0.0092(7) 0.0103(7) 0.0075(8) -0.0031(6) 0.000 0.000
Zn2 0.0103(8) 0.0126(8) 0.0074(8) -0.0003(6) 0.000 0.000
Zn3 0.0276(13) 0.0075(10) 0.0094(11) 0.000 0.000 0.000

loop_
_atom_type_symbol
_atom_type_description
_atom_type_scat_dispersion_real
_atom_type_scat_dispersion_imag
_atom_type_scat_source
Zn Zn 0.2839 1.4301 'International Tables Vol C Tables 4.2.6.8 and 6.1.1.4'
Sn Sn -0.6537 1.4246 'International Tables Vol C Tables 4.2.6.8 and 6.1.1.4'
Nd Nd -0.1943 3.0179 'International Tables Vol C Tables 4.2.6.8 and 6.1.1.4'

loop_
_geom_angle_atom_site_label_1
_geom_angle_atom_site_label_2
_geom_angle_atom_site_label_3
_geom_angle
_geom_angle_site_symmetry_1
_geom_angle_site_symmetry_3
Zn1 Nd1 Zn1 48.14(5) 5_455 14_456
Zn1 Nd1 Zn1 109.44(6) 5_455 14_556
Zn1 Nd1 Zn1 90.01(5) 14_456 14_556
Zn1 Nd1 Zn1 90.01(5) 5_455 5
Zn1 Nd1 Zn1 109.44(6) 14_456 5
Zn1 Nd1 Zn1 48.14(5) 14_556 5
Zn1 Nd1 Zn3 54.72(3) 5_455 .
Zn1 Nd1 Zn3 54.72(3) 14_456 .
Zn1 Nd1 Zn3 54.72(3) 14_556 .
Zn1 Nd1 Zn3 54.72(3) 5 .
Zn1 Nd1 Zn2 156.04(4) 5_455 14_556
Zn1 Nd1 Zn2 111.76(4) 14_456 14_556
Zn1 Nd1 Zn2 51.51(4) 14_556 14_556
Zn1 Nd1 Zn2 85.45(4) 5 14_556
Zn3 Nd1 Zn2 104.61(3) . 14_556
Zn1 Nd1 Zn2 51.51(4) 5_455 5_455
Zn1 Nd1 Zn2 85.45(4) 14_456 5_455
Zn1 Nd1 Zn2 156.04(4) 14_556 5_455
Zn1 Nd1 Zn2 111.76(4) 5 5_455
Zn3 Nd1 Zn2 104.61(3) . 5_455
Zn2 Nd1 Zn2 150.77(6) 14_556 5_455
Zn1 Nd1 Zn2 111.76(4) 5_455 5
Zn1 Nd1 Zn2 156.04(4) 14_456 5
Zn1 Nd1 Zn2 85.45(4) 14_556 5
Zn1 Nd1 Zn2 51.51(4) 5 5
Zn3 Nd1 Zn2 104.61(3) . 5
Zn2 Nd1 Zn2 83.48(5) 14_556 5
Zn2 Nd1 Zn2 89.22(5) 5_455 5
Zn1 Nd1 Zn2 85.45(4) 5_455 14_456
Zn1 Nd1 Zn2 51.51(4) 14_456 14_456
Zn1 Nd1 Zn2 111.76(4) 14_556 14_456
Zn1 Nd1 Zn2 156.04(4) 5 14_456
Zn3 Nd1 Zn2 104.61(3) . 14_456
Zn2 Nd1 Zn2 89.22(5) 14_556 14_456
Zn2 Nd1 Zn2 83.48(5) 5_455 14_456
Zn2 Nd1 Zn2 150.77(6) 5 14_456
Zn1 Nd1 Zn1 117.32(3) 5_455 2_565
Zn1 Nd1 Zn1 69.31(4) 14_456 2_565
Zn1 Nd1 Zn1 69.31(4) 14_556 2_565
Zn1 Nd1 Zn1 117.32(3) 5 2_565
Zn3 Nd1 Zn1 95.25(3) . 2_565
Zn2 Nd1 Zn1 46.68(2) 14_556 2_565
Zn2 Nd1 Zn1 129.78(3) 5_455 2_565
Zn2 Nd1 Zn1 129.78(3) 5 2_565
Zn2 Nd1 Zn1 46.68(2) 14_456 2_565
Zn1 Nd1 Zn1 69.31(4) 5_455 9_565
Zn1 Nd1 Zn1 117.32(3) 14_456 9_565
Zn1 Nd1 Zn1 117.32(3) 14_556 9_565
Zn1 Nd1 Zn1 69.31(4) 5 9_565
Zn3 Nd1 Zn1 95.25(3) . 9_565
Zn2 Nd1 Zn1 129.78(3) 14_556 9_565
Zn2 Nd1 Zn1 46.68(2) 5_455 9_565
Zn2 Nd1 Zn1 46.68(2) 5 9_565
Zn2 Nd1 Zn1 129.78(3) 14_456 9_565
Zn1 Nd1 Zn1 169.49(6) 2_565 9_565
Zn1 Nd1 Sn1 154.49(3) 5_455 5
Zn1 Nd1 Sn1 154.49(3) 14_456 5
Zn1 Nd1 Sn1 87.43(3) 14_556 5
Zn1 Nd1 Sn1 87.43(3) 5 5
Zn3 Nd1 Sn1 137.94(2) . 5
Zn2 Nd1 Sn1 48.87(3) 14_556 5
Zn2 Nd1 Sn1 106.44(4) 5_455 5
Zn2 Nd1 Sn1 48.87(3) 5 5
Zn2 Nd1 Sn1 106.44(4) 14_456 5
Zn1 Nd1 Sn1 86.10(2) 2_565 5
Zn1 Nd1 Sn1 86.10(2) 9_565 5
Zn1 Nd2 Zn1 180.0 9 .
Zn1 Nd2 Sn1 92.91(3) 9 13_455
Zn1 Nd2 Sn1 87.09(3) . 13_455
Zn1 Nd2 Sn1 87.09(3) 9 5_545
Zn1 Nd2 Sn1 92.91(3) . 5_545
Sn1 Nd2 Sn1 180.00(4) 13_455 5_545
Zn1 Nd2 Sn1 92.91(3) 9 13
Zn1 Nd2 Sn1 87.09(3) . 13
Sn1 Nd2 Sn1 84.72(3) 13_455 13
Sn1 Nd2 Sn1 95.28(3) 5_545 13
Zn1 Nd2 Sn1 87.09(3) 9 5_445
Zn1 Nd2 Sn1 92.91(3) . 5_445
Sn1 Nd2 Sn1 95.28(3) 13_455 5_445
Sn1 Nd2 Sn1 84.72(3) 5_545 5_445
Sn1 Nd2 Sn1 180.00(4) 13 5_445
Zn1 Nd2 Zn2 134.83(3) 9 13
Zn1 Nd2 Zn2 45.17(3) . 13
Sn1 Nd2 Zn2 101.68(3) 13_455 13
Sn1 Nd2 Zn2 78.32(3) 5_545 13
Sn1 Nd2 Zn2 47.25(3) 13 13
Sn1 Nd2 Zn2 132.75(3) 5_445 13
Zn1 Nd2 Zn2 45.17(3) 9 5_445
Zn1 Nd2 Zn2 134.83(3) . 5_445
Sn1 Nd2 Zn2 78.32(3) 13_455 5_445
Sn1 Nd2 Zn2 101.68(3) 5_545 5_445
Sn1 Nd2 Zn2 132.75(3) 13 5_445
Sn1 Nd2 Zn2 47.25(3) 5_445 5_445
Zn2 Nd2 Zn2 180.00(3) 13 5_445
Zn1 Nd2 Zn2 134.83(3) 9 13_455
Zn1 Nd2 Zn2 45.17(3) . 13_455
Sn1 Nd2 Zn2 47.25(3) 13_455 13_455
Sn1 Nd2 Zn2 132.75(3) 5_545 13_455
Sn1 Nd2 Zn2 101.68(3) 13 13_455
Sn1 Nd2 Zn2 78.32(3) 5_445 13_455
Zn2 Nd2 Zn2 81.67(4) 13 13_455
Zn2 Nd2 Zn2 98.33(4) 5_445 13_455
Zn1 Nd2 Zn2 45.17(3) 9 5_545
Zn1 Nd2 Zn2 134.83(3) . 5_545
Sn1 Nd2 Zn2 132.75(3) 13_455 5_545
Sn1 Nd2 Zn2 47.25(3) 5_545 5_545
Sn1 Nd2 Zn2 78.32(3) 13 5_545
Sn1 Nd2 Zn2 101.68(3) 5_445 5_545
Zn2 Nd2 Zn2 98.33(4) 13 5_545
Zn2 Nd2 Zn2 81.67(4) 5_445 5_545
Zn2 Nd2 Zn2 180.00(3) 13_455 5_545
Zn1 Nd2 Zn3 49.62(3) 9 13_455
Zn1 Nd2 Zn3 130.38(3) . 13_455
Sn1 Nd2 Zn3 44.52(4) 13_455 13_455
Sn1 Nd2 Zn3 135.48(4) 5_545 13_455
Sn1 Nd2 Zn3 96.62(3) 13 13_455
Sn1 Nd2 Zn3 83.38(3) 5_445 13_455
Zn2 Nd2 Zn3 137.31(3) 13 13_455
Zn2 Nd2 Zn3 42.69(3) 5_445 13_455
Zn2 Nd2 Zn3 86.06(4) 13_455 13_455
Zn2 Nd2 Zn3 93.94(4) 5_545 13_455
Zn1 Nd2 Zn3 130.38(3) 9 5_545
Zn1 Nd2 Zn3 49.62(3) . 5_545
Sn1 Nd2 Zn3 135.48(4) 13_455 5_545
Sn1 Nd2 Zn3 44.52(4) 5_545 5_545
Sn1 Nd2 Zn3 83.38(3) 13 5_545
Sn1 Nd2 Zn3 96.62(3) 5_445 5_545
Zn2 Nd2 Zn3 42.69(3) 13 5_545
Zn2 Nd2 Zn3 137.31(3) 5_445 5_545
Zn2 Nd2 Zn3 93.94(4) 13_455 5_545
Zn2 Nd2 Zn3 86.06(4) 5_545 5_545
Zn3 Nd2 Zn3 180.00(6) 13_455 5_545
Zn3 Sn1 Zn2 128.32(4) . 10_556
Zn3 Sn1 Zn2 128.32(4) . .
Zn2 Sn1 Zn2 103.36(8) 10_556 .
Zn3 Sn1 Nd2 74.14(2) . 6
Zn2 Sn1 Nd2 68.34(3) 10_556 6
Zn2 Sn1 Nd2 135.08(2) . 6
Zn3 Sn1 Nd2 74.14(2) . 5_455
Zn2 Sn1 Nd2 135.08(2) 10_556 5_455
Zn2 Sn1 Nd2 68.34(3) . 5_455
Nd2 Sn1 Nd2 148.28(4) 6 5_455
Zn3 Sn1 Nd2 74.14(2) . 6_455
Zn2 Sn1 Nd2 68.34(3) 10_556 6_455
Zn2 Sn1 Nd2 135.08(2) . 6_455
Nd2 Sn1 Nd2 84.72(3) 6 6_455
Nd2 Sn1 Nd2 86.71(3) 5_455 6_455
Zn3 Sn1 Nd2 74.14(2) . 5
Zn2 Sn1 Nd2 135.08(2) 10_556 5
Zn2 Sn1 Nd2 68.34(3) . 5
Nd2 Sn1 Nd2 86.71(3) 6 5
Nd2 Sn1 Nd2 84.72(3) 5_455 5
Nd2 Sn1 Nd2 148.28(4) 6_455 5
Zn3 Sn1 Nd1 137.94(2) . 5_445
Zn2 Sn1 Nd1 62.59(3) 10_556 5_445
Zn2 Sn1 Nd1 62.59(3) . 5_445
Nd2 Sn1 Nd1 130.87(2) 6 5_445
Nd2 Sn1 Nd1 75.62(2) 5_455 5_445
Nd2 Sn1 Nd1 75.62(2) 6_455 5_445
Nd2 Sn1 Nd1 130.86(2) 5 5_445
Zn3 Sn1 Nd1 137.94(2) . 5_545
Zn2 Sn1 Nd1 62.59(3) 10_556 5_545
Zn2 Sn1 Nd1 62.59(3) . 5_545
Nd2 Sn1 Nd1 75.62(2) 6 5_545
Nd2 Sn1 Nd1 130.86(2) 5_455 5_545
Nd2 Sn1 Nd1 130.86(2) 6_455 5_545
Nd2 Sn1 Nd1 75.62(2) 5 5_545
Nd1 Sn1 Nd1 84.11(4) 5_445 5_545
Zn2 Zn1 Zn2 121.49(8) 13_455 13
Zn2 Zn1 Zn1 116.59(4) 13_455 10_556
Zn2 Zn1 Zn1 116.59(4) 13 10_556
Zn2 Zn1 Zn2 93.01(5) 13_455 .
Zn2 Zn1 Zn2 93.01(5) 13 .
Zn1 Zn1 Zn2 107.52(4) 10_556 .
Zn2 Zn1 Zn3 55.75(4) 13_455 5_445
Zn2 Zn1 Zn3 141.14(8) 13 5_445
Zn1 Zn1 Zn3 63.68(3) 10_556 5_445
Zn2 Zn1 Zn3 124.96(5) . 5_445
Zn2 Zn1 Zn3 141.14(8) 13_455 5_545
Zn2 Zn1 Zn3 55.75(4) 13 5_545
Zn1 Zn1 Zn3 63.68(3) 10_556 5_545
Zn2 Zn1 Zn3 124.96(5) . 5_545
Zn3 Zn1 Zn3 100.48(7) 5_445 5_545
Zn2 Zn1 Nd1 155.90(6) 13_455 5_545
Zn2 Zn1 Nd1 71.27(4) 13 5_545
Zn1 Zn1 Nd1 65.93(3) 10_556 5_545
Zn2 Zn1 Nd1 64.66(4) . 5_545
Zn3 Zn1 Nd1 128.97(5) 5_445 5_545
Zn3 Zn1 Nd1 62.73(5) 5_545 5_545
Zn2 Zn1 Nd1 71.27(4) 13_455 5_445
Zn2 Zn1 Nd1 155.90(6) 13 5_445
Zn1 Zn1 Nd1 65.93(3) 10_556 5_445
Zn2 Zn1 Nd1 64.66(4) . 5_445
Zn3 Zn1 Nd1 62.73(5) 5_445 5_445
Zn3 Zn1 Nd1 128.97(5) 5_545 5_445
Nd1 Zn1 Nd1 90.00(5) 5_545 5_445
Zn2 Zn1 Nd2 71.13(4) 13_455 .
Zn2 Zn1 Nd2 71.13(4) 13 .
Zn1 Zn1 Nd2 107.76(3) 10_556 .
Zn2 Zn1 Nd2 144.72(6) . .
Zn3 Zn1 Nd2 72.32(5) 5_445 .
Zn3 Zn1 Nd2 72.33(5) 5_545 .
Nd1 Zn1 Nd2 132.41(3) 5_545 .
Nd1 Zn1 Nd2 132.41(3) 5_445 .
Zn2 Zn1 Nd1 64.68(4) 13_455 9_565
Zn2 Zn1 Nd1 64.68(4) 13 9_565
Zn1 Zn1 Nd1 174.75(3) 10_556 9_565
Zn2 Zn1 Nd1 67.23(5) . 9_565
Zn3 Zn1 Nd1 118.93(3) 5_445 9_565
Zn3 Zn1 Nd1 118.93(3) 5_545 9_565
Nd1 Zn1 Nd1 110.69(4) 5_545 9_565
Nd1 Zn1 Nd1 110.69(4) 5_445 9_565
Nd2 Zn1 Nd1 77.49(4) . 9_565
Zn1 Zn2 Zn1 121.49(8) 13_455 13
Zn1 Zn2 Zn3 68.94(5) 13_455 9_565
Zn1 Zn2 Zn3 68.94(5) 13 9_565
Zn1 Zn2 Sn1 118.22(4) 13_455 .
Zn1 Zn2 Sn1 118.22(4) 13 .
Zn3 Zn2 Sn1 122.71(8) 9_565 .
Zn1 Zn2 Zn1 86.99(5) 13_455 .
Zn1 Zn2 Zn1 86.99(5) 13 .
Zn3 Zn2 Zn1 126.49(8) 9_565 .
Sn1 Zn2 Zn1 110.80(6) . .
Zn1 Zn2 Nd1 149.44(6) 13_455 5_545
Zn1 Zn2 Nd1 68.64(4) 13 5_545
Zn3 Zn2 Nd1 135.36(2) 9_565 5_545
Sn1 Zn2 Nd1 68.54(4) . 5_545
Zn1 Zn2 Nd1 63.83(4) . 5_545
Zn1 Zn2 Nd1 68.64(4) 13_455 5_445
Zn1 Zn2 Nd1 149.44(6) 13 5_445
Zn3 Zn2 Nd1 135.36(2) 9_565 5_445
Sn1 Zn2 Nd1 68.54(4) . 5_445
Zn1 Zn2 Nd1 63.83(4) . 5_445
Nd1 Zn2 Nd1 89.22(5) 5_545 5_445
Zn1 Zn2 Nd1 62.67(4) 13_455 9_565
Zn1 Zn2 Nd1 62.67(4) 13 9_565
Zn3 Zn2 Nd1 62.68(6) 9_565 9_565
Sn1 Zn2 Nd1 174.61(6) . 9_565
Zn1 Zn2 Nd1 63.81(5) . 9_565
Nd1 Zn2 Nd1 107.87(4) 5_545 9_565
Nd1 Zn2 Nd1 107.87(4) 5_445 9_565
Zn1 Zn2 Nd2 134.27(6) 13_455 5
Zn1 Zn2 Nd2 63.70(4) 13 5
Zn3 Zn2 Nd2 73.19(4) 9_565 5
Sn1 Zn2 Nd2 64.41(3) . 5
Zn1 Zn2 Nd2 137.23(3) . 5
Nd1 Zn2 Nd2 76.24(3) 5_545 5
Nd1 Zn2 Nd2 132.89(5) 5_445 5
Nd1 Zn2 Nd2 119.23(4) 9_565 5
Zn1 Zn2 Nd2 63.70(4) 13_455 5_455
Zn1 Zn2 Nd2 134.27(6) 13 5_455
Zn3 Zn2 Nd2 73.19(4) 9_565 5_455
Sn1 Zn2 Nd2 64.41(3) . 5_455
Zn1 Zn2 Nd2 137.23(3) . 5_455
Nd1 Zn2 Nd2 132.89(5) 5_545 5_455
Nd1 Zn2 Nd2 76.24(3) 5_445 5_455
Nd1 Zn2 Nd2 119.23(4) 9_565 5_455
Nd2 Zn2 Nd2 81.67(4) 5 5_455
Zn2 Zn3 Zn2 142.06(11) 2_565 9_565
Zn2 Zn3 Sn1 108.97(6) 2_565 .
Zn2 Zn3 Sn1 108.97(6) 9_565 .
Zn2 Zn3 Zn1 55.31(3) 2_565 14_556
Zn2 Zn3 Zn1 105.64(6) 9_565 14_556
Sn1 Zn3 Zn1 117.44(5) . 14_556
Zn2 Zn3 Zn1 105.64(6) 2_565 5
Zn2 Zn3 Zn1 55.31(3) 9_565 5
Sn1 Zn3 Zn1 117.44(5) . 5
Zn1 Zn3 Zn1 52.64(6) 14_556 5
Zn2 Zn3 Zn1 105.64(6) 2_565 5_455
Zn2 Zn3 Zn1 55.31(3) 9_565 5_455
Sn1 Zn3 Zn1 117.44(5) . 5_455
Zn1 Zn3 Zn1 125.11(10) 14_556 5_455
Zn1 Zn3 Zn1 100.48(7) 5 5_455
Zn2 Zn3 Zn1 55.31(3) 2_565 14_456
Zn2 Zn3 Zn1 105.64(6) 9_565 14_456
Sn1 Zn3 Zn1 117.44(5) . 14_456
Zn1 Zn3 Zn1 100.48(7) 14_556 14_456
Zn1 Zn3 Zn1 125.11(10) 5 14_456
Zn1 Zn3 Zn1 52.64(6) 5_455 14_456
Zn2 Zn3 Nd1 71.03(6) 2_565 .
Zn2 Zn3 Nd1 71.03(6) 9_565 .
Sn1 Zn3 Nd1 180.0 . .
Zn1 Zn3 Nd1 62.56(5) 14_556 .
Zn1 Zn3 Nd1 62.56(5) 5 .
Zn1 Zn3 Nd1 62.56(5) 5_455 .
Zn1 Zn3 Nd1 62.56(5) 14_456 .
Zn2 Zn3 Nd2 138.43(3) 2_565 5_455
Zn2 Zn3 Nd2 64.13(3) 9_565 5_455
Sn1 Zn3 Nd2 61.34(3) . 5_455
Zn1 Zn3 Nd2 166.22(2) 14_556 5_455
Zn1 Zn3 Nd2 114.58(3) 5 5_455
Zn1 Zn3 Nd2 58.05(3) 5_455 5_455
Zn1 Zn3 Nd2 91.50(3) 14_456 5_455
Nd1 Zn3 Nd2 118.66(3) . 5_455
Zn2 Zn3 Nd2 64.13(3) 2_565 6
Zn2 Zn3 Nd2 138.43(3) 9_565 6
Sn1 Zn3 Nd2 61.34(3) . 6
Zn1 Zn3 Nd2 58.05(3) 14_556 6
Zn1 Zn3 Nd2 91.50(3) 5 6
Zn1 Zn3 Nd2 166.22(2) 5_455 6
Zn1 Zn3 Nd2 114.58(3) 14_456 6
Nd1 Zn3 Nd2 118.66(3) . 6
Nd2 Zn3 Nd2 122.68(6) 5_455 6
Zn2 Zn3 Nd2 64.13(3) 2_565 6_455
Zn2 Zn3 Nd2 138.43(3) 9_565 6_455
Sn1 Zn3 Nd2 61.34(3) . 6_455
Zn1 Zn3 Nd2 114.58(3) 14_556 6_455
Zn1 Zn3 Nd2 166.22(2) 5 6_455
Zn1 Zn3 Nd2 91.50(3) 5_455 6_455
Zn1 Zn3 Nd2 58.05(3) 14_456 6_455
Nd1 Zn3 Nd2 118.66(3) . 6_455
Nd2 Zn3 Nd2 77.55(3) 5_455 6_455
Nd2 Zn3 Nd2 75.85(3) 6 6_455
Zn2 Zn3 Nd2 138.43(3) 2_565 5
Zn2 Zn3 Nd2 64.13(3) 9_565 5
Sn1 Zn3 Nd2 61.34(3) . 5
Zn1 Zn3 Nd2 91.50(3) 14_556 5
Zn1 Zn3 Nd2 58.05(3) 5 5
Zn1 Zn3 Nd2 114.58(3) 5_455 5
Zn1 Zn3 Nd2 166.22(2) 14_456 5
Nd1 Zn3 Nd2 118.66(3) . 5
Nd2 Zn3 Nd2 75.85(3) 5_455 5
Nd2 Zn3 Nd2 77.55(3) 6 5
Nd2 Zn3 Nd2 122.68(6) 6_455 5

loop_
_geom_bond_atom_site_label_1
_geom_bond_atom_site_label_2
_geom_bond_distance
_geom_bond_site_symmetry_2
Nd1 Zn1 3.1461(13) 5_455
Nd1 Zn1 3.1461(13) 14_456
Nd1 Zn1 3.1461(13) 14_556
Nd1 Zn1 3.1461(13) 5
Nd1 Zn3 3.151(3) .
Nd1 Zn2 3.1679(13) 14_556
Nd1 Zn2 3.1679(13) 5_455
Nd1 Zn2 3.1679(13) 5
Nd1 Zn2 3.1679(13) 14_456
Nd1 Zn1 3.2638(18) 2_565
Nd1 Zn1 3.2638(18) 9_565
Nd1 Sn1 3.3212(13) 5
Nd2 Zn1 3.2233(17) 9
Nd2 Zn1 3.2234(17) .
Nd2 Sn1 3.3017(8) 13_455
Nd2 Sn1 3.3017(8) 5_545
Nd2 Sn1 3.3017(8) 13
Nd2 Sn1 3.3017(8) 5_445
Nd2 Zn2 3.4022(14) 13
Nd2 Zn2 3.4022(14) 5_445
Nd2 Zn2 3.4022(14) 13_455
Nd2 Zn2 3.4022(14) 5_545
Nd2 Zn3 3.6194(12) 13_455
Nd2 Zn3 3.6194(12) 5_545
Sn1 Zn3 2.638(3) .
Sn1 Zn2 2.6881(18) 10_556
Sn1 Zn2 2.6881(18) .
Sn1 Nd2 3.3017(8) 6
Sn1 Nd2 3.3017(8) 5_455
Sn1 Nd2 3.3017(8) 6_455
Sn1 Nd2 3.3017(8) 5
Sn1 Nd1 3.3212(13) 5_445
Sn1 Nd1 3.3212(13) 5_545
Zn1 Zn2 2.5499(12) 13_455
Zn1 Zn2 2.5499(12) 13
Zn1 Zn1 2.566(3) 10_556
Zn1 Zn2 2.744(2) .
Zn1 Zn3 2.8939(15) 5_445
Zn1 Zn3 2.8939(15) 5_545
Zn1 Nd1 3.1461(13) 5_545
Zn1 Nd1 3.1461(13) 5_445
Zn1 Nd1 3.2638(18) 9_565
Zn2 Zn1 2.5499(12) 13_455
Zn2 Zn1 2.5499(12) 13
Zn2 Zn3 2.5635(17) 9_565
Zn2 Nd1 3.1680(13) 5_545
Zn2 Nd1 3.1680(13) 5_445
Zn2 Nd1 3.3539(18) 9_565
Zn2 Nd2 3.4022(14) 5
Zn2 Nd2 3.4022(14) 5_455
Zn3 Zn2 2.5635(17) 2_565
Zn3 Zn2 2.5635(17) 9_565
Zn3 Zn1 2.8939(15) 14_556
Zn3 Zn1 2.8939(15) 5
Zn3 Zn1 2.8939(15) 5_455
Zn3 Zn1 2.8939(15) 14_456
Zn3 Nd2 3.6194(12) 5_455
Zn3 Nd2 3.6194(12) 6
Zn3 Nd2 3.6194(13) 6_455
Zn3 Nd2 3.6194(12) 5
